data_9007920
loop_
_publ_author_name
'Johnston, M. G.'
'Harrison, W. T. A.'

_publ_section_title
;
 Barium cobalt chloride selenite, Ba2CoCl2(SeO3)2
;
_journal_name_full 'Acta Crystallographica, Section E'
_journal_page_first i49
_journal_page_last i51
_journal_paper_doi 10.1107/S1600536802009005
_journal_volume 58
_journal_year 2002
_chemical_formula_structural Ba2CoCl2(SeO3)2
_chemical_formula_sum 'Ba2 Cl2 Co O6 Se2'
_space_group_IT_number 58
_symmetry_space_group_name_Hall '-P 2 2n'
_symmetry_space_group_name_H-M 'P n n m'
_cell_angle_alpha 90
_cell_angle_beta 90
_cell_angle_gamma 90
_cell_length_a 6.7635
_cell_length_b 12.6454
_cell_length_c 5.3866
_cell_formula_units_Z 2
_cell_volume 460.701
_exptl_crystal_density_diffrn 4.746
_cod_original_formula_sum 'Ba2 Co Se2 O6 Cl2'
_cod_database_code 9007920

loop_
_symmetry_equiv_pos_as_xyz
x,y,z
1/2+x,1/2-y,1/2+z
1/2-x,1/2+y,1/2-z
1/2-x,1/2+y,1/2+z
1/2+x,1/2-y,1/2-z
x,y,-z
-x,-y,z
-x,-y,-z

loop_
_atom_site_aniso_label
_atom_site_aniso_U_11
_atom_site_aniso_U_22
_atom_site_aniso_U_33
_atom_site_aniso_U_12
_atom_site_aniso_U_13
_atom_site_aniso_U_23
Ba 0.01090 0.00970 0.01760 -0.00136 0.00000 0.00000
Co 0.01300 0.00680 0.01230 -0.00170 0.00000 0.00000
Se 0.01180 0.00630 0.01420 0.00140 0.00000 0.00000
O1 0.01710 0.01090 0.01240 -0.00050 0.00400 0.00130
O2 0.01300 0.02000 0.02400 -0.00600 0.00000 0.00000
Cl 0.01690 0.01550 0.02130 0.00210 0.00000 0.00000

loop_
_atom_site_label
_atom_site_fract_x
_atom_site_fract_y
_atom_site_fract_z
_atom_site_U_iso_or_equiv
Ba 0.29903 0.26908 0.50000 0.01271
Co 0.00000 0.00000 0.50000 0.01070
Se 0.25482 0.07257 0.00000 0.01080
O1 0.10150 0.10790 0.23920 0.01350
O2 0.41360 0.17520 0.00000 0.01930
Cl 0.32340 -0.10316 0.50000 0.01790

_cod_duplicate_entry 2201017
